data_7057532
loop_
_publ_author_name
'Purkait, Suranjana'
'Chakraborty, Prateeti'
'Frontera, Antonio'
'Bauz\'a, Antonio'
'Zangrando, Ennio'
'Das, Debasis'

_publ_section_title
;
 Zinc(ii) complexes with uncommon aminal and hemiaminal ether derivatives:
 synthesis, structure, phosphatase activity and theoretical
 rationalization of ligand and complex formation
;
_journal_issue 15
_journal_name_full 'New Journal of Chemistry'
_journal_page_first 12998
_journal_paper_doi 10.1039/C8NJ01853G
_journal_volume 42
_journal_year 2018
_chemical_formula_moiety 'C30 H45 N9 O3 Zn, 2I'
_chemical_formula_sum 'C30 H45 I2 N9 O3 Zn'
_chemical_formula_weight 898.92
_space_group_crystal_system trigonal
_space_group_IT_number 165
_space_group_name_Hall '-P 3 2"c'
_space_group_name_H-M_alt 'P -3 c 1'
_symmetry_space_group_name_Hall '-P 3 2"c'
_symmetry_space_group_name_H-M 'P -3 c 1'
_atom_sites_solution_hydrogens mixed
_audit_block_doi 10.5517/ccdc.csd.cc1zdydq
_audit_creation_method SHELXL-2014/7
_audit_update_record
;
2018-03-14 deposited with the CCDC.
2018-06-19 downloaded from the CCDC.
;
_cell_angle_alpha 90
_cell_angle_beta 90
_cell_angle_gamma 120
_cell_formula_units_Z 4
_cell_length_a 13.802(3)
_cell_length_b 13.802(2)
_cell_length_c 20.080(3)
_cell_measurement_reflns_used 2655
_cell_measurement_temperature 100(2)
_cell_measurement_theta_max 26.06
_cell_measurement_theta_min 1.75
_cell_volume 3312.7(10)
_computing_cell_refinement 'XDS (Kabsch, 2010)'
_computing_data_collection 'Elettra XRD1 Data Collection SW'
_computing_data_reduction 'XDS - CCP4'
_computing_molecular_graphics 'Ortep3 for Windows'
_computing_publication_material 'Wingx 2013.03 (Farrugia, 2012)'
_computing_structure_refinement 'SHELXL-2014/7 (Sheldrick, 2014)'
_computing_structure_solution 'Sir2014 (Burla, 2015)'
_diffrn_ambient_temperature 100(2)
_diffrn_measured_fraction_theta_full 0.967
_diffrn_measured_fraction_theta_max 0.957
_diffrn_measurement_device_type 'Dectris Pilatus 2M'
_diffrn_measurement_method 'CCD rotation images, thick slices'
_diffrn_radiation_monochromator Si111
_diffrn_radiation_source 'Elettra Synchrotron, Trieste (Italy)'
_diffrn_radiation_type synchrotron
_diffrn_radiation_wavelength 0.700
_diffrn_reflns_av_R_equivalents 0.0280
_diffrn_reflns_av_unetI/netI 0.0305
_diffrn_reflns_Laue_measured_fraction_full 0.967
_diffrn_reflns_Laue_measured_fraction_max 0.957
_diffrn_reflns_limit_h_max 15
_diffrn_reflns_limit_h_min -15
_diffrn_reflns_limit_k_max 15
_diffrn_reflns_limit_k_min -15
_diffrn_reflns_limit_l_max 25
_diffrn_reflns_limit_l_min -24
_diffrn_reflns_number 10538
_diffrn_reflns_point_group_measured_fraction_full 0.967
_diffrn_reflns_point_group_measured_fraction_max 0.957
_diffrn_reflns_theta_full 24.835
_diffrn_reflns_theta_max 27.811
_diffrn_reflns_theta_min 3.357
_exptl_absorpt_coefficient_mu 2.652
_exptl_absorpt_correction_T_max 0.683
_exptl_absorpt_correction_T_min 0.405
_exptl_absorpt_correction_type multi-scan
_exptl_absorpt_process_details 'W. Kabsch, Acta Cryst. D (2010)'
_exptl_crystal_density_diffrn 1.802
_exptl_crystal_description plate
_exptl_crystal_F_000 1792
_exptl_crystal_size_max 0.35
_exptl_crystal_size_mid 0.35
_exptl_crystal_size_min 0.12
_refine_diff_density_max 2.563
_refine_diff_density_min -3.031
_refine_diff_density_rms 0.235
_refine_ls_extinction_coef 0.0098(7)
_refine_ls_extinction_expression Fc^*^=kFc[1+0.001xFc^2^\l^3^/sin(2\q)]^-1/4^
_refine_ls_extinction_method 'SHELXL-2014/7 (Sheldrick 2014'
_refine_ls_goodness_of_fit_ref 1.063
_refine_ls_hydrogen_treatment mixed
_refine_ls_matrix_type full
_refine_ls_number_parameters 150
_refine_ls_number_reflns 2652
_refine_ls_number_restraints 1
_refine_ls_restrained_S_all 1.063
_refine_ls_R_factor_all 0.0661
_refine_ls_R_factor_gt 0.0638
_refine_ls_shift/su_max 0.000
_refine_ls_shift/su_mean 0.000
_refine_ls_structure_factor_coef Fsqd
_refine_ls_weighting_details 'w=1/[\s^2^(Fo^2^)+(0.0821P)^2^+25.5624P] where P=(Fo^2^+2Fc^2^)/3'
_refine_ls_weighting_scheme calc
_refine_ls_wR_factor_gt 0.1855
_refine_ls_wR_factor_ref 0.1873
_reflns_Friedel_coverage 0.000
_reflns_number_gt 2411
_reflns_number_total 2652
_reflns_threshold_expression 'I > 2\s(I)'
_cod_data_source_file c8nj01853g2.cif
_cod_data_source_block 3
_cod_depositor_comments 'Adding full bibliography for 7057530--7057532.cif.'
_cod_original_cell_volume 3312.7(15)
_cod_database_code 7057532
_shelx_shelxl_version_number 2014/7
_shelx_space_group_comment
;
The symmetry employed for this shelxl refinement is uniquely defined
by the following loop, which should always be used as a source of
symmetry information in preference to the above space-group names.
They are only intended as comments.
;

loop_
_space_group_symop_operation_xyz
'x, y, z'
'-y, x-y, z'
'-x+y, -x, z'
'x-y, -y, -z+1/2'
'-x, -x+y, -z+1/2'
'y, x, -z+1/2'
'-x, -y, -z'
'y, -x+y, -z'
'x-y, x, -z'
'-x+y, y, z-1/2'
'x, x-y, z-1/2'
'-y, -x, z-1/2'

loop_
_atom_site_label
_atom_site_type_symbol
_atom_site_fract_x
_atom_site_fract_y
_atom_site_fract_z
_atom_site_U_iso_or_equiv
_atom_site_adp_type
_atom_site_occupancy
_atom_site_site_symmetry_order
_atom_site_calc_flag
_atom_site_refinement_flags_posn
_atom_site_refinement_flags_adp
_atom_site_refinement_flags_occupancy
_atom_site_disorder_assembly
_atom_site_disorder_group
Zn Zn 0.6667 0.3333 0.82162(5) 0.0201(3) Uani 1 3 d S T P . .
I1 I 0.6667 0.3333 1.03878(3) 0.0295(3) Uani 1 3 d S T P . .
I2 I 0.0000 0.0000 0.88413(4) 0.0290(3) Uani 1 3 d S T P . .
N1 N 0.5099(3) 0.2513(3) 0.7687(2) 0.0216(8) Uani 1 1 d . . . . .
N2 N 0.5635(3) 0.1817(3) 0.8811(2) 0.0208(8) Uani 1 1 d D . . . .
H2A H 0.582(5) 0.195(6) 0.9293(12) 0.031 Uiso 1 1 d D U . . .
O1 O 0.2407(4) -0.0282(4) 1.0591(2) 0.0456(12) Uani 1 1 d . . . . .
H1A H 0.1751 -0.0476 1.0710 0.068 Uiso 1 1 calc R U . A 1
C1 C 0.4913(4) 0.2765(4) 0.7075(3) 0.0255(10) Uani 1 1 d . . . . .
H1 H 0.5537 0.3265 0.6812 0.031 Uiso 1 1 calc R U . . .
C2 C 0.3847(4) 0.2328(4) 0.6805(3) 0.0293(11) Uani 1 1 d . . . . .
H2 H 0.3744 0.2516 0.6366 0.035 Uiso 1 1 calc R U . . .
C3 C 0.2943(4) 0.1613(4) 0.7193(3) 0.0301(11) Uani 1 1 d . . . . .
H3 H 0.2203 0.1310 0.7027 0.036 Uiso 1 1 calc R U . . .
C4 C 0.3125(4) 0.1341(4) 0.7832(3) 0.0268(10) Uani 1 1 d . . . . .
H4 H 0.2512 0.0845 0.8104 0.032 Uiso 1 1 calc R U . . .
C5 C 0.4218(4) 0.1805(4) 0.8065(3) 0.0234(9) Uani 1 1 d . . . . .
C6 C 0.4461(4) 0.1570(4) 0.8766(3) 0.0259(10) Uani 1 1 d . . . . .
H6 H 0.4341 0.2051 0.9089 0.031 Uiso 1 1 calc R U . . .
N3 N 0.3738(4) 0.0401(4) 0.8939(2) 0.0328(10) Uani 1 1 d . . . . .
C7 C 0.4300(4) -0.0141(4) 0.8622(3) 0.0320(11) Uani 1 1 d . . . . .
H7A H 0.4036 -0.0355 0.8158 0.038 Uiso 1 1 calc R U . . .
H7B H 0.4149 -0.0822 0.8871 0.038 Uiso 1 1 calc R U . . .
C8 C 0.5570(4) 0.0735(4) 0.8634(3) 0.0280(10) Uani 1 1 d . . . . .
H8A H 0.5962 0.0531 0.8970 0.034 Uiso 1 1 calc R U . . .
H8B H 0.5912 0.0786 0.8192 0.034 Uiso 1 1 calc R U . . .
C9 C 0.3605(5) 0.0196(7) 0.9662(3) 0.0517(19) Uani 1 1 d . . . B 1
H9A H 0.3902 -0.0300 0.9786 0.062 Uiso 0.64(4) 1 calc R U P C 1
H9B H 0.4052 0.0916 0.9899 0.062 Uiso 0.64(4) 1 calc R U P C 1
C10 C 0.2458(10) -0.0308(17) 0.9876(5) 0.043(4) Uani 0.64(4) 1 d . . P B 1
H10A H 0.2037 -0.1092 0.9719 0.052 Uiso 0.64(4) 1 calc R U P C 1
H10B H 0.2110 0.0103 0.9681 0.052 Uiso 0.64(4) 1 calc R U P C 1
H9C H 0.3433 -0.0579 0.9748 0.052 Uiso 0.3635 1 d . U P C 2
H9D H 0.4315 0.0710 0.9883 0.052 Uiso 0.3635 1 d . U P C 2
C10A C 0.2740(18) 0.035(2) 0.9951(9) 0.034(6) Uani 0.36(4) 1 d . . P C 2
H10C H 0.2078 0.0045 0.9647 0.041 Uiso 0.3635 1 d . U P C 2
H10D H 0.3004 0.1145 1.0027 0.041 Uiso 0.3635 1 d . U P C 2

loop_
_atom_site_aniso_label
_atom_site_aniso_U_11
_atom_site_aniso_U_22
_atom_site_aniso_U_33
_atom_site_aniso_U_23
_atom_site_aniso_U_13
_atom_site_aniso_U_12
Zn 0.0175(3) 0.0175(3) 0.0251(6) 0.000 0.000 0.00877(17)
I1 0.0339(3) 0.0339(3) 0.0206(4) 0.000 0.000 0.01695(15)
I2 0.0238(3) 0.0238(3) 0.0395(5) 0.000 0.000 0.01188(14)
N1 0.0214(19) 0.0207(18) 0.024(2) -0.0051(14) -0.0028(15) 0.0116(15)
N2 0.0173(17) 0.0193(17) 0.025(2) -0.0021(14) -0.0008(14) 0.0082(14)
O1 0.031(2) 0.077(3) 0.031(2) 0.012(2) 0.0083(16) 0.029(2)
C1 0.028(2) 0.023(2) 0.030(3) -0.0042(18) -0.0039(18) 0.0165(19)
C2 0.036(3) 0.026(2) 0.033(3) -0.0083(19) -0.010(2) 0.021(2)
C3 0.023(2) 0.026(2) 0.043(3) -0.010(2) -0.013(2) 0.014(2)
C4 0.020(2) 0.021(2) 0.039(3) -0.0033(19) -0.0044(19) 0.0105(18)
C5 0.020(2) 0.021(2) 0.031(3) -0.0057(17) -0.0019(17) 0.0114(17)
C6 0.017(2) 0.031(2) 0.027(2) -0.0026(18) 0.0011(16) 0.0100(18)
N3 0.0206(19) 0.039(2) 0.028(2) 0.0071(18) 0.0037(16) 0.0067(18)
C7 0.028(2) 0.020(2) 0.038(3) 0.0034(19) -0.004(2) 0.0048(19)
C8 0.027(2) 0.018(2) 0.038(3) 0.0038(19) 0.002(2) 0.0104(19)
C9 0.025(3) 0.087(5) 0.029(3) 0.012(3) 0.003(2) 0.018(3)
C10 0.030(5) 0.048(10) 0.031(5) 0.000(5) 0.005(4) 0.005(5)
C10A 0.031(9) 0.034(14) 0.029(8) 0.013(7) 0.008(6) 0.011(9)

loop_
_atom_type_symbol
_atom_type_description
_atom_type_scat_dispersion_real
_atom_type_scat_dispersion_imag
_atom_type_scat_source
C C 0.0033 0.0016 'International Tables Vol C Tables 4.2.6.8 and 6.1.1.4'
H H 0.0000 0.0000 'International Tables Vol C Tables 4.2.6.8 and 6.1.1.4'
N N 0.0061 0.0033 'International Tables Vol C Tables 4.2.6.8 and 6.1.1.4'
O O 0.0106 0.0060 'International Tables Vol C Tables 4.2.6.8 and 6.1.1.4'
Zn Zn 0.2839 1.4301 'International Tables Vol C Tables 4.2.6.8 and 6.1.1.4'
I I -0.4742 1.8119 'International Tables Vol C Tables 4.2.6.8 and 6.1.1.4'

loop_
_geom_angle_atom_site_label_1
_geom_angle_atom_site_label_2
_geom_angle_atom_site_label_3
_geom_angle
_geom_angle_site_symmetry_1
_geom_angle_site_symmetry_3
N1 Zn N1 97.77(15) 3_665 .
N1 Zn N1 97.77(15) 3_665 2_655
N1 Zn N1 97.77(15) . 2_655
N1 Zn N2 168.14(14) 3_665 .
N1 Zn N2 76.45(15) . .
N1 Zn N2 93.31(14) 2_655 .
N1 Zn N2 93.31(14) 3_665 2_655
N1 Zn N2 168.14(14) . 2_655
N1 Zn N2 76.45(15) 2_655 2_655
N2 Zn N2 93.39(15) . 2_655
N1 Zn N2 76.45(15) 3_665 3_665
N1 Zn N2 93.31(14) . 3_665
N1 Zn N2 168.14(14) 2_655 3_665
N2 Zn N2 93.39(15) . 3_665
N2 Zn N2 93.39(15) 2_655 3_665
C1 N1 C5 118.9(4) . .
C1 N1 Zn 126.1(3) . .
C5 N1 Zn 114.1(3) . .
C6 N2 C8 104.0(4) . .
C6 N2 Zn 107.4(3) . .
C8 N2 Zn 120.5(3) . .
C6 N2 H2A 104(4) . .
C8 N2 H2A 108(4) . .
Zn N2 H2A 112(4) . .
C10 O1 H1A 109.5 . .
N1 C1 C2 123.0(5) . .
N1 C1 H1 118.5 . .
C2 C1 H1 118.5 . .
C3 C2 C1 118.2(5) . .
C3 C2 H2 120.9 . .
C1 C2 H2 120.9 . .
C2 C3 C4 119.4(5) . .
C2 C3 H3 120.3 . .
C4 C3 H3 120.3 . .
C5 C4 C3 119.0(5) . .
C5 C4 H4 120.5 . .
C3 C4 H4 120.5 . .
N1 C5 C4 121.5(5) . .
N1 C5 C6 117.4(4) . .
C4 C5 C6 121.1(4) . .
N3 C6 N2 107.8(4) . .
N3 C6 C5 110.9(4) . .
N2 C6 C5 109.8(4) . .
N3 C6 H6 109.4 . .
N2 C6 H6 109.4 . .
C5 C6 H6 109.4 . .
C6 N3 C7 102.6(4) . .
C6 N3 C9 113.5(5) . .
C7 N3 C9 112.2(5) . .
N3 C7 C8 106.0(4) . .
N3 C7 H7A 110.5 . .
C8 C7 H7A 110.5 . .
N3 C7 H7B 110.5 . .
C8 C7 H7B 110.5 . .
H7A C7 H7B 108.7 . .
N2 C8 C7 105.2(4) . .
N2 C8 H8A 110.7 . .
C7 C8 H8A 110.7 . .
N2 C8 H8B 110.7 . .
C7 C8 H8B 110.7 . .
H8A C8 H8B 108.8 . .
C10 C9 N3 112.9(6) . .
C10 C9 H9A 109.0 . .
N3 C9 H9A 109.0 . .
C10 C9 H9B 109.0 . .
N3 C9 H9B 109.0 . .
H9A C9 H9B 107.8 . .
C9 C10 O1 110.0(8) . .
C9 C10 H10A 109.7 . .
O1 C10 H10A 109.7 . .
C9 C10 H10B 109.7 . .
O1 C10 H10B 109.7 . .
H10A C10 H10B 108.2 . .
O1 C10A H10C 109.4 . .
O1 C10A H10D 110.6 . .
H10C C10A H10D 108.2 . .

loop_
_geom_bond_atom_site_label_1
_geom_bond_atom_site_label_2
_geom_bond_distance
_geom_bond_site_symmetry_2
Zn N1 2.154(4) 3_665
Zn N1 2.154(4) .
Zn N1 2.154(4) 2_655
Zn N2 2.203(4) .
Zn N2 2.203(4) 2_655
Zn N2 2.203(4) 3_665
N1 C1 1.338(7) .
N1 C5 1.349(6) .
N2 C6 1.482(6) .
N2 C8 1.494(6) .
N2 H2A 0.99(2) .
O1 C10 1.440(11) .
O1 C10A 1.490(16) .
O1 H1A 0.8400 .
C1 C2 1.390(7) .
C1 H1 0.9500 .
C2 C3 1.381(8) .
C2 H2 0.9500 .
C3 C4 1.394(8) .
C3 H3 0.9500 .
C4 C5 1.393(6) .
C4 H4 0.9500 .
C5 C6 1.520(7) .
C6 N3 1.453(7) .
C6 H6 1.0000 .
N3 C7 1.465(8) .
N3 C9 1.473(8) .
C7 C8 1.554(7) .
C7 H7A 0.9900 .
C7 H7B 0.9900 .
C8 H8A 0.9900 .
C8 H8B 0.9900 .
C9 C10 1.439(12) .
C9 H9A 0.9900 .
C9 H9B 0.9900 .
C10 H10A 0.9900 .
C10 H10B 0.9900 .
C10A H10C 0.9997 .
C10A H10D 0.9834 .

loop_
_geom_torsion_atom_site_label_1
_geom_torsion_atom_site_label_2
_geom_torsion_atom_site_label_3
_geom_torsion_atom_site_label_4
_geom_torsion
C5 N1 C1 C2 -0.1(7)
Zn N1 C1 C2 -169.2(3)
N1 C1 C2 C3 0.9(7)
C1 C2 C3 C4 -1.1(7)
C2 C3 C4 C5 0.6(7)
C1 N1 C5 C4 -0.4(7)
Zn N1 C5 C4 169.9(4)
C1 N1 C5 C6 -178.0(4)
Zn N1 C5 C6 -7.6(5)
C3 C4 C5 N1 0.2(7)
C3 C4 C5 C6 177.7(4)
C8 N2 C6 N3 30.8(5)
Zn N2 C6 N3 159.7(3)
C8 N2 C6 C5 -90.1(5)
Zn N2 C6 C5 38.8(4)
N1 C5 C6 N3 -141.0(4)
C4 C5 C6 N3 41.5(6)
N1 C5 C6 N2 -21.9(6)
C4 C5 C6 N2 160.5(4)
N2 C6 N3 C7 -39.2(5)
C5 C6 N3 C7 81.0(5)
N2 C6 N3 C9 82.1(5)
C5 C6 N3 C9 -157.7(5)
C6 N3 C7 C8 31.3(5)
C9 N3 C7 C8 -90.9(5)
C6 N2 C8 C7 -10.1(5)
Zn N2 C8 C7 -130.4(4)
N3 C7 C8 N2 -13.1(6)
C6 N3 C9 C10 120.7(11)
C7 N3 C9 C10 -123.5(11)
N3 C9 C10 O1 -168.6(10)
